data_1575974
loop_
_publ_author_name
'Atwi, Boshra'
'Wang, Dongren'
'Bruckner, Johanna R.'
'Frey, Wolfgang'
'Buchmeiser, Michael R.'

_publ_section_title
;
 Confinement-induced Z-selectivity in the rhodium N-heterocyclic
 carbene-catalyzed hydroboration of terminal alkynes
;
_journal_issue 23
_journal_name_full 'Catalysis Science &amp; Technology'
_journal_page_first 7059
_journal_page_last 7066
_journal_paper_doi 10.1039/D5CY00860C
_journal_volume 15
_journal_year 2025
_chemical_formula_moiety 'C28 H38 Cl2 N3 O3 Rh Si, C H2 Cl2'
_chemical_formula_sum 'C29 H40 Cl4 N3 O3 Rh Si'
_chemical_formula_weight 751.44
_chemical_name_common Rh5
_space_group_crystal_system monoclinic
_space_group_IT_number 14
_space_group_name_Hall '-P 2yn'
_space_group_name_H-M_alt 'P 1 21/n 1'
_atom_sites_solution_hydrogens geom
_atom_sites_solution_primary direct
_atom_sites_solution_secondary difmap
_audit_creation_method SHELXL-2014/7
_audit_update_record
;
2025-06-30 deposited with the CCDC.	2025-10-07 downloaded from the CCDC.
;
_cell_angle_alpha 90
_cell_angle_beta 94.408(3)
_cell_angle_gamma 90
_cell_formula_units_Z 4
_cell_length_a 7.1511(4)
_cell_length_b 18.5598(14)
_cell_length_c 24.6117(18)
_cell_measurement_reflns_used 3389
_cell_measurement_temperature 150(2)
_cell_measurement_theta_max 25.370
_cell_measurement_theta_min 1.660
_cell_volume 3256.9(4)
_computing_cell_refinement 'Bruker APEXII Software Suite, 2008'
_computing_data_collection 'Bruker APEXII Software Suite, 2008'
_computing_data_reduction 'Bruker APEXII Software Suite, 2008'
_computing_molecular_graphics 'SHELXTL-plus, XP (Sheldrick, 1998)'
_computing_structure_refinement 'SHELXL-2014/7 (Sheldrick, 2014)'
_computing_structure_solution 'SHELXS-2014/7 (Sheldrick, 2014)'
_diffrn_ambient_temperature 150(2)
_diffrn_measured_fraction_theta_full 0.999
_diffrn_measured_fraction_theta_max 0.999
_diffrn_measurement_device_type 'Bruker Kappa APEXII Duo'
_diffrn_measurement_method 'Omega + Phi Scans'
_diffrn_radiation_type MoK\a
_diffrn_radiation_wavelength 0.71073
_diffrn_reflns_av_R_equivalents 0.1102
_diffrn_reflns_av_unetI/netI 0.1421
_diffrn_reflns_Laue_measured_fraction_full 0.999
_diffrn_reflns_Laue_measured_fraction_max 0.999
_diffrn_reflns_limit_h_max 7
_diffrn_reflns_limit_h_min -8
_diffrn_reflns_limit_k_max 22
_diffrn_reflns_limit_k_min -21
_diffrn_reflns_limit_l_max 29
_diffrn_reflns_limit_l_min -28
_diffrn_reflns_number 22173
_diffrn_reflns_point_group_measured_fraction_full 0.999
_diffrn_reflns_point_group_measured_fraction_max 0.999
_diffrn_reflns_theta_full 25.242
_diffrn_reflns_theta_max 25.370
_diffrn_reflns_theta_min 1.660
_diffrn_source 'fine-focus sealed tube'
_exptl_absorpt_coefficient_mu 0.924
_exptl_absorpt_correction_T_max 0.8620
_exptl_absorpt_correction_T_min 0.7983
_exptl_absorpt_correction_type multi-scan
_exptl_absorpt_process_details 'Blessing, 1995'
_exptl_crystal_colour yellow
_exptl_crystal_density_diffrn 1.533
_exptl_crystal_description prism
_exptl_crystal_F_000 1544
_exptl_crystal_size_max 0.081
_exptl_crystal_size_mid 0.076
_exptl_crystal_size_min 0.075
_refine_diff_density_max 0.907
_refine_diff_density_min -0.637
_refine_diff_density_rms 0.121
_refine_ls_extinction_method none
_refine_ls_goodness_of_fit_ref 1.024
_refine_ls_hydrogen_treatment constr
_refine_ls_matrix_type full
_refine_ls_number_parameters 378
_refine_ls_number_reflns 5980
_refine_ls_number_restraints 0
_refine_ls_restrained_S_all 1.024
_refine_ls_R_factor_all 0.1321
_refine_ls_R_factor_gt 0.0586
_refine_ls_shift/su_max 0.001
_refine_ls_shift/su_mean 0.000
_refine_ls_structure_factor_coef Fsqd
_refine_ls_weighting_details 'w=1/[\s^2^(Fo^2^)+(0.0410P)^2^] where P=(Fo^2^+2Fc^2^)/3'
_refine_ls_weighting_scheme calc
_refine_ls_wR_factor_gt 0.1031
_refine_ls_wR_factor_ref 0.1217
_reflns_Friedel_coverage 0.000
_reflns_number_gt 3389
_reflns_number_total 5980
_reflns_threshold_expression 'I > 2\s(I)'
_cod_data_source_file d5cy00860c2.cif
_cod_data_source_block buch362
_cod_depositor_comments 'Adding full bibliography for 1575973--1575975.cif.'
_cod_original_sg_symbol_H-M 'P 21/n'
_cod_database_code 1575974
_shelx_shelxl_version_number 2014/7
_shelx_space_group_comment
;
The symmetry employed for this shelxl refinement is uniquely defined
by the following loop, which should always be used as a source of
symmetry information in preference to the above space-group names.
They are only intended as comments.
;
_shelx_estimated_absorpt_t_min 0.929
_shelx_estimated_absorpt_t_max 0.934

loop_
_space_group_symop_operation_xyz
'x, y, z'
'-x+1/2, y+1/2, -z+1/2'
'-x, -y, -z'
'x-1/2, -y-1/2, z-1/2'

loop_
_atom_site_label
_atom_site_type_symbol
_atom_site_fract_x
_atom_site_fract_y
_atom_site_fract_z
_atom_site_U_iso_or_equiv
_atom_site_adp_type
_atom_site_occupancy
_atom_site_site_symmetry_order
_atom_site_calc_flag
_atom_site_refinement_flags_posn
_atom_site_refinement_flags_adp
_atom_site_refinement_flags_occupancy
_atom_site_disorder_assembly
_atom_site_disorder_group
Rh1 Rh 0.41800(7) 0.78038(3) 0.18346(2) 0.02089(15) Uani 1 1 d . . . . .
Si1 Si 0.7356(2) 0.62073(11) -0.03697(8) 0.0278(5) Uani 1 1 d . . . . .
Cl1 Cl 0.6291(2) 0.68810(9) 0.15704(7) 0.0315(4) Uani 1 1 d . . . . .
O1 O 0.8529(5) 0.5786(2) 0.01232(17) 0.0316(12) Uani 1 1 d . . . . .
N1 N 0.5571(6) 0.9181(3) 0.13848(19) 0.0181(12) Uani 1 1 d . . . . .
C1 C 0.4950(7) 0.8498(3) 0.1266(2) 0.0180(15) Uani 1 1 d . . . . .
N2 N 0.4835(6) 0.8454(3) 0.07181(19) 0.0186(12) Uani 1 1 d . . . . .
O2 O 0.8903(6) 0.6632(3) -0.06881(18) 0.0409(13) Uani 1 1 d . . . . .
C2 C 0.5846(8) 0.9545(4) 0.0901(3) 0.0282(17) Uani 1 1 d . . . . .
H2 H 0.6270 1.0028 0.0870 0.034 Uiso 1 1 calc R U . . .
N3 N 0.6403(6) 0.8278(3) 0.2321(2) 0.0217(13) Uani 1 1 d . . . . .
O3 O 0.6301(6) 0.5648(3) -0.07961(18) 0.0417(13) Uani 1 1 d . . . . .
C3 C 0.5404(8) 0.9093(4) 0.0491(3) 0.0277(17) Uani 1 1 d . . . . .
H3 H 0.5468 0.9190 0.0114 0.033 Uiso 1 1 calc R U . . .
C4 C 0.6013(8) 0.9470(4) 0.1913(2) 0.0211(15) Uani 1 1 d . . . . .
C5 C 0.6083(8) 1.0199(4) 0.1971(3) 0.0262(16) Uani 1 1 d . . . . .
H5 H 0.5697 1.0500 0.1671 0.031 Uiso 1 1 calc R U . . .
C6 C 0.6716(9) 1.0507(4) 0.2468(3) 0.0347(18) Uani 1 1 d . . . . .
H6 H 0.6737 1.1016 0.2503 0.042 Uiso 1 1 calc R U . . .
C7 C 0.7299(9) 1.0095(4) 0.2899(3) 0.0361(19) Uani 1 1 d . . . . .
H7 H 0.7755 1.0319 0.3230 0.043 Uiso 1 1 calc R U . . .
C8 C 0.7241(8) 0.9341(4) 0.2866(2) 0.0246(16) Uani 1 1 d . . . . .
C9 C 0.6528(7) 0.9014(3) 0.2361(2) 0.0176(15) Uani 1 1 d . . . . .
C10 C 0.7175(8) 0.7877(4) 0.2726(2) 0.0280(16) Uani 1 1 d . . . . .
H10 H 0.7160 0.7368 0.2683 0.034 Uiso 1 1 calc R U . . .
C11 C 0.7997(8) 0.8159(4) 0.3205(3) 0.0291(17) Uani 1 1 d . . . . .
H11 H 0.8584 0.7852 0.3476 0.035 Uiso 1 1 calc R U . . .
C12 C 0.7952(8) 0.8879(4) 0.3280(3) 0.0308(19) Uani 1 1 d . . . . .
H12 H 0.8412 0.9075 0.3621 0.037 Uiso 1 1 calc R U . . .
C13 C 0.4359(8) 0.7802(4) 0.0402(2) 0.0246(15) Uani 1 1 d . . . . .
H13A H 0.3473 0.7931 0.0088 0.029 Uiso 1 1 calc R U . . .
H13B H 0.3715 0.7460 0.0633 0.029 Uiso 1 1 calc R U . . .
C14 C 0.6058(8) 0.7435(3) 0.0193(3) 0.0236(16) Uani 1 1 d . . . . .
H14A H 0.6722 0.7776 -0.0034 0.028 Uiso 1 1 calc R U . . .
H14B H 0.6932 0.7289 0.0505 0.028 Uiso 1 1 calc R U . . .
C15 C 0.5463(8) 0.6779(4) -0.0141(3) 0.0275(17) Uani 1 1 d . . . . .
H15A H 0.4681 0.6942 -0.0467 0.033 Uiso 1 1 calc R U . . .
H15B H 0.4659 0.6477 0.0078 0.033 Uiso 1 1 calc R U . . .
C16 C 0.7635(9) 0.5319(4) 0.0483(3) 0.047(2) Uani 1 1 d . . . . .
H16A H 0.7470 0.5572 0.0826 0.070 Uiso 1 1 calc R U . . .
H16B H 0.8414 0.4891 0.0557 0.070 Uiso 1 1 calc R U . . .
H16C H 0.6408 0.5174 0.0314 0.070 Uiso 1 1 calc R U . . .
C17 C 1.0511(10) 0.6962(4) -0.0458(3) 0.053(2) Uani 1 1 d . . . . .
H17A H 1.0164 0.7356 -0.0221 0.080 Uiso 1 1 calc R U . . .
H17B H 1.1236 0.7154 -0.0748 0.080 Uiso 1 1 calc R U . . .
H17C H 1.1271 0.6609 -0.0244 0.080 Uiso 1 1 calc R U . . .
C18 C 0.7257(11) 0.5076(5) -0.1046(3) 0.066(3) Uani 1 1 d . . . . .
H18A H 0.8227 0.5277 -0.1262 0.100 Uiso 1 1 calc R U . . .
H18B H 0.6360 0.4799 -0.1283 0.100 Uiso 1 1 calc R U . . .
H18C H 0.7842 0.4759 -0.0763 0.100 Uiso 1 1 calc R U . . .
C19 C 0.1814(8) 0.8259(4) 0.2181(3) 0.0299(18) Uani 1 1 d . . . . .
C20 C 0.1179(8) 0.7962(4) 0.1658(3) 0.0251(17) Uani 1 1 d . . . . .
C21 C 0.1582(8) 0.7215(4) 0.1676(3) 0.0327(17) Uani 1 1 d . . . . .
C22 C 0.2308(9) 0.7039(5) 0.2226(3) 0.043(2) Uani 1 1 d . . . . .
C23 C 0.2401(9) 0.7664(5) 0.2532(3) 0.035(2) Uani 1 1 d . . . . .
C24 C 0.1623(9) 0.9027(4) 0.2342(3) 0.040(2) Uani 1 1 d . . . . .
H24A H 0.1874 0.9339 0.2035 0.060 Uiso 1 1 calc R U . . .
H24B H 0.2523 0.9134 0.2652 0.060 Uiso 1 1 calc R U . . .
H24C H 0.0346 0.9114 0.2446 0.060 Uiso 1 1 calc R U . . .
C25 C 0.0243(8) 0.8365(4) 0.1190(3) 0.038(2) Uani 1 1 d . . . . .
H25A H 0.0601 0.8155 0.0848 0.058 Uiso 1 1 calc R U . . .
H25B H 0.0632 0.8871 0.1211 0.058 Uiso 1 1 calc R U . . .
H25C H -0.1121 0.8334 0.1204 0.058 Uiso 1 1 calc R U . . .
C26 C 0.1137(10) 0.6675(4) 0.1230(3) 0.048(2) Uani 1 1 d . . . . .
H26A H 0.0132 0.6356 0.1334 0.072 Uiso 1 1 calc R U . . .
H26B H 0.2259 0.6389 0.1175 0.072 Uiso 1 1 calc R U . . .
H26C H 0.0730 0.6928 0.0892 0.072 Uiso 1 1 calc R U . . .
C27 C 0.2857(11) 0.6281(4) 0.2406(4) 0.069(3) Uani 1 1 d . . . . .
H27A H 0.4073 0.6159 0.2272 0.104 Uiso 1 1 calc R U . . .
H27B H 0.1905 0.5940 0.2258 0.104 Uiso 1 1 calc R U . . .
H27C H 0.2948 0.6256 0.2805 0.104 Uiso 1 1 calc R U . . .
C28 C 0.2992(9) 0.7715(5) 0.3120(3) 0.060(3) Uani 1 1 d . . . . .
H28A H 0.1953 0.7568 0.3333 0.090 Uiso 1 1 calc R U . . .
H28B H 0.3347 0.8213 0.3211 0.090 Uiso 1 1 calc R U . . .
H28C H 0.4069 0.7397 0.3206 0.090 Uiso 1 1 calc R U . . .
Cl2 Cl 0.4336(3) 0.84073(11) -0.10115(7) 0.0454(5) Uani 1 1 d . . . . .
C1X C 0.9414(13) 0.8838(4) -0.0864(3) 0.066(3) Uani 1 1 d . . . . .
H1X1 H 1.0433 0.8536 -0.0991 0.079 Uiso 1 1 calc R U . . .
H1X2 H 0.8232 0.8560 -0.0910 0.079 Uiso 1 1 calc R U . . .
Cl1X Cl 0.9911(3) 0.90430(15) -0.01704(9) 0.0770(8) Uani 1 1 d . . . . .
Cl2X Cl 0.9197(4) 0.96226(14) -0.12577(11) 0.0836(8) Uani 1 1 d . . . . .

loop_
_atom_site_aniso_label
_atom_site_aniso_U_11
_atom_site_aniso_U_22
_atom_site_aniso_U_33
_atom_site_aniso_U_23
_atom_site_aniso_U_13
_atom_site_aniso_U_12
Rh1 0.0218(3) 0.0226(3) 0.0180(3) 0.0012(3) 0.00004(19) 0.0004(3)
Si1 0.0298(10) 0.0308(13) 0.0221(11) -0.0049(9) -0.0025(9) 0.0021(9)
Cl1 0.0433(10) 0.0240(10) 0.0271(10) 0.0031(8) 0.0027(8) 0.0136(8)
O1 0.031(3) 0.032(3) 0.030(3) 0.003(2) -0.006(2) 0.000(2)
N1 0.025(3) 0.014(3) 0.015(3) 0.000(2) 0.000(2) 0.003(2)
C1 0.016(3) 0.021(4) 0.016(4) 0.000(3) 0.000(3) 0.006(3)
N2 0.022(3) 0.021(3) 0.013(3) -0.001(3) -0.003(2) -0.001(2)
O2 0.035(3) 0.061(4) 0.027(3) 0.002(3) 0.004(2) -0.002(3)
C2 0.040(4) 0.026(4) 0.019(4) 0.006(3) 0.002(3) 0.000(3)
N3 0.019(3) 0.028(4) 0.018(3) 0.001(3) 0.002(2) 0.003(3)
O3 0.045(3) 0.039(3) 0.039(3) -0.020(3) -0.013(2) 0.011(3)
C3 0.038(4) 0.029(5) 0.016(4) 0.004(3) 0.007(3) -0.003(3)
C4 0.022(3) 0.023(4) 0.018(4) -0.003(3) 0.002(3) 0.002(3)
C5 0.034(4) 0.023(4) 0.021(4) 0.000(3) 0.001(3) 0.003(3)
C6 0.050(5) 0.024(5) 0.031(4) -0.008(4) 0.004(4) -0.003(4)
C7 0.041(4) 0.039(5) 0.028(5) -0.020(4) 0.002(4) -0.017(4)
C8 0.023(3) 0.039(5) 0.012(4) -0.005(3) 0.001(3) -0.006(3)
C9 0.013(3) 0.022(4) 0.018(4) 0.003(3) 0.003(3) 0.000(3)
C10 0.026(3) 0.034(5) 0.024(4) -0.001(4) 0.000(3) 0.007(4)
C11 0.019(4) 0.041(5) 0.026(4) 0.001(4) -0.004(3) 0.002(3)
C12 0.021(4) 0.059(6) 0.012(4) 0.002(4) -0.002(3) -0.007(4)
C13 0.032(3) 0.024(4) 0.016(3) -0.002(3) -0.009(3) -0.008(4)
C14 0.025(3) 0.022(4) 0.024(4) -0.002(3) 0.001(3) 0.000(3)
C15 0.028(4) 0.029(5) 0.026(4) -0.003(3) 0.001(3) -0.002(3)
C16 0.041(4) 0.051(6) 0.047(5) 0.020(4) -0.005(4) -0.004(4)
C17 0.045(5) 0.072(7) 0.042(5) 0.009(5) 0.001(4) -0.027(5)
C18 0.061(6) 0.068(7) 0.065(6) -0.046(5) -0.021(5) 0.027(5)
C19 0.019(4) 0.044(5) 0.027(4) -0.009(4) 0.008(3) 0.003(3)
C20 0.014(3) 0.031(5) 0.031(4) 0.000(3) 0.005(3) -0.003(3)
C21 0.025(3) 0.032(4) 0.041(4) 0.000(4) -0.003(3) -0.004(4)
C22 0.024(4) 0.051(6) 0.052(5) 0.022(5) -0.004(4) -0.007(4)
C23 0.028(4) 0.061(6) 0.017(4) 0.002(4) 0.006(3) -0.011(4)
C24 0.034(4) 0.041(5) 0.044(5) -0.017(4) 0.006(4) 0.005(4)
C25 0.027(4) 0.042(5) 0.045(5) -0.007(4) -0.003(4) 0.016(4)
C26 0.044(5) 0.030(5) 0.069(6) -0.011(4) -0.004(4) -0.009(4)
C27 0.055(5) 0.058(7) 0.095(8) 0.045(6) 0.007(5) -0.004(5)
C28 0.040(4) 0.116(8) 0.025(4) 0.020(5) 0.013(4) 0.002(5)
Cl2 0.0674(13) 0.0331(12) 0.0354(12) 0.0064(10) 0.0014(10) 0.0042(10)
C1X 0.134(8) 0.032(5) 0.029(5) 0.002(4) -0.007(5) -0.008(5)
Cl1X 0.0926(18) 0.092(2) 0.0457(15) -0.0081(14) 0.0026(13) 0.0001(15)
Cl2X 0.112(2) 0.0579(18) 0.0765(18) 0.0209(14) -0.0186(16) -0.0074(15)

loop_
_atom_type_symbol
_atom_type_description
_atom_type_scat_dispersion_real
_atom_type_scat_dispersion_imag
_atom_type_scat_source
C C 0.0033 0.0016 'International Tables Vol C Tables 4.2.6.8 and 6.1.1.4'
H H 0.0000 0.0000 'International Tables Vol C Tables 4.2.6.8 and 6.1.1.4'
N N 0.0061 0.0033 'International Tables Vol C Tables 4.2.6.8 and 6.1.1.4'
O O 0.0106 0.0060 'International Tables Vol C Tables 4.2.6.8 and 6.1.1.4'
Si Si 0.0817 0.0704 'International Tables Vol C Tables 4.2.6.8 and 6.1.1.4'
Cl Cl 0.1484 0.1585 'International Tables Vol C Tables 4.2.6.8 and 6.1.1.4'
Rh Rh -1.1178 0.9187 'International Tables Vol C Tables 4.2.6.8 and 6.1.1.4'

loop_
_geom_angle_atom_site_label_1
_geom_angle_atom_site_label_2
_geom_angle_atom_site_label_3
_geom_angle
_geom_angle_site_symmetry_1
_geom_angle_site_symmetry_3
_geom_angle_publ_flag
C1 Rh1 N3 83.8(2) . . ?
C1 Rh1 C19 107.1(3) . . ?
N3 Rh1 C19 101.2(2) . . ?
C1 Rh1 C21 118.4(3) . . ?
N3 Rh1 C21 155.9(2) . . ?
C19 Rh1 C21 64.8(3) . . ?
C1 Rh1 C20 95.4(2) . . ?
N3 Rh1 C20 138.2(2) . . ?
C19 Rh1 C20 39.1(2) . . ?
C21 Rh1 C20 38.0(2) . . ?
C1 Rh1 C22 156.7(2) . . ?
N3 Rh1 C22 118.3(2) . . ?
C19 Rh1 C22 63.6(3) . . ?
C21 Rh1 C22 38.6(2) . . ?
C20 Rh1 C22 63.5(2) . . ?
C1 Rh1 C23 144.5(3) . . ?
N3 Rh1 C23 93.5(2) . . ?
C19 Rh1 C23 38.6(2) . . ?
C21 Rh1 C23 63.1(2) . . ?
C20 Rh1 C23 63.7(2) . . ?
C22 Rh1 C23 36.2(3) . . ?
C1 Rh1 Cl1 93.27(17) . . ?
N3 Rh1 Cl1 89.40(14) . . ?
C19 Rh1 Cl1 157.8(2) . . ?
C21 Rh1 Cl1 98.0(2) . . ?
C20 Rh1 Cl1 132.20(18) . . ?
C22 Rh1 Cl1 94.2(2) . . ?
C23 Rh1 Cl1 122.2(2) . . ?
O2 Si1 O3 107.5(3) . . ?
O2 Si1 O1 105.3(2) . . ?
O3 Si1 O1 111.4(3) . . ?
O2 Si1 C15 114.6(3) . . ?
O3 Si1 C15 104.5(3) . . ?
O1 Si1 C15 113.5(3) . . ?
C16 O1 Si1 121.8(4) . . ?
C1 N1 C2 109.4(5) . . ?
C1 N1 C4 126.4(5) . . ?
C2 N1 C4 124.1(5) . . ?
N2 C1 N1 105.3(5) . . ?
N2 C1 Rh1 131.2(5) . . ?
N1 C1 Rh1 123.2(4) . . ?
C1 N2 C3 110.7(5) . . ?
C1 N2 C13 125.2(5) . . ?
C3 N2 C13 123.8(5) . . ?
C17 O2 Si1 126.7(4) . . ?
C3 C2 N1 107.4(6) . . ?
C3 C2 H2 126.3 . . ?
N1 C2 H2 126.3 . . ?
C10 N3 C9 118.8(6) . . ?
C10 N3 Rh1 116.3(4) . . ?
C9 N3 Rh1 119.9(4) . . ?
C18 O3 Si1 122.7(4) . . ?
C2 C3 N2 107.1(6) . . ?
C2 C3 H3 126.4 . . ?
N2 C3 H3 126.4 . . ?
C5 C4 C9 120.5(6) . . ?
C5 C4 N1 118.5(6) . . ?
C9 C4 N1 120.8(6) . . ?
C4 C5 C6 120.4(6) . . ?
C4 C5 H5 119.8 . . ?
C6 C5 H5 119.8 . . ?
C7 C6 C5 121.3(7) . . ?
C7 C6 H6 119.4 . . ?
C5 C6 H6 119.4 . . ?
C6 C7 C8 121.0(7) . . ?
C6 C7 H7 119.5 . . ?
C8 C7 H7 119.5 . . ?
C12 C8 C7 124.4(6) . . ?
C12 C8 C9 117.0(6) . . ?
C7 C8 C9 118.4(6) . . ?
N3 C9 C4 121.8(6) . . ?
N3 C9 C8 119.9(6) . . ?
C4 C9 C8 118.3(6) . . ?
N3 C10 C11 123.6(7) . . ?
N3 C10 H10 118.2 . . ?
C11 C10 H10 118.2 . . ?
C12 C11 C10 118.7(7) . . ?
C12 C11 H11 120.6 . . ?
C10 C11 H11 120.6 . . ?
C11 C12 C8 121.2(6) . . ?
C11 C12 H12 119.4 . . ?
C8 C12 H12 119.4 . . ?
N2 C13 C14 113.1(5) . . ?
N2 C13 H13A 109.0 . . ?
C14 C13 H13A 109.0 . . ?
N2 C13 H13B 109.0 . . ?
C14 C13 H13B 109.0 . . ?
H13A C13 H13B 107.8 . . ?
C15 C14 C13 110.3(5) . . ?
C15 C14 H14A 109.6 . . ?
C13 C14 H14A 109.6 . . ?
C15 C14 H14B 109.6 . . ?
C13 C14 H14B 109.6 . . ?
H14A C14 H14B 108.1 . . ?
C14 C15 Si1 116.6(4) . . ?
C14 C15 H15A 108.1 . . ?
Si1 C15 H15A 108.1 . . ?
C14 C15 H15B 108.1 . . ?
Si1 C15 H15B 108.1 . . ?
H15A C15 H15B 107.3 . . ?
O1 C16 H16A 109.5 . . ?
O1 C16 H16B 109.5 . . ?
H16A C16 H16B 109.5 . . ?
O1 C16 H16C 109.5 . . ?
H16A C16 H16C 109.5 . . ?
H16B C16 H16C 109.5 . . ?
O2 C17 H17A 109.5 . . ?
O2 C17 H17B 109.5 . . ?
H17A C17 H17B 109.5 . . ?
O2 C17 H17C 109.5 . . ?
H17A C17 H17C 109.5 . . ?
H17B C17 H17C 109.5 . . ?
O3 C18 H18A 109.5 . . ?
O3 C18 H18B 109.5 . . ?
H18A C18 H18B 109.5 . . ?
O3 C18 H18C 109.5 . . ?
H18A C18 H18C 109.5 . . ?
H18B C18 H18C 109.5 . . ?
C20 C19 C23 107.4(6) . . ?
C20 C19 C24 125.1(7) . . ?
C23 C19 C24 127.0(7) . . ?
C20 C19 Rh1 72.3(3) . . ?
C23 C19 Rh1 74.5(4) . . ?
C24 C19 Rh1 125.4(5) . . ?
C21 C20 C19 107.3(6) . . ?
C21 C20 C25 126.5(6) . . ?
C19 C20 C25 126.2(6) . . ?
C21 C20 Rh1 70.5(3) . . ?
C19 C20 Rh1 68.6(3) . . ?
C25 C20 Rh1 126.8(4) . . ?
C20 C21 C22 107.9(7) . . ?
C20 C21 C26 126.9(7) . . ?
C22 C21 C26 124.8(7) . . ?
C20 C21 Rh1 71.4(4) . . ?
C22 C21 Rh1 72.8(4) . . ?
C26 C21 Rh1 126.8(5) . . ?
C23 C22 C21 108.5(7) . . ?
C23 C22 C27 128.2(8) . . ?
C21 C22 C27 123.3(8) . . ?
C23 C22 Rh1 72.2(4) . . ?
C21 C22 Rh1 68.6(4) . . ?
C27 C22 Rh1 124.6(5) . . ?
C22 C23 C19 108.5(6) . . ?
C22 C23 C28 125.8(8) . . ?
C19 C23 C28 125.8(8) . . ?
C22 C23 Rh1 71.6(4) . . ?
C19 C23 Rh1 66.9(3) . . ?
C28 C23 Rh1 127.5(4) . . ?
C19 C24 H24A 109.5 . . ?
C19 C24 H24B 109.5 . . ?
H24A C24 H24B 109.5 . . ?
C19 C24 H24C 109.5 . . ?
H24A C24 H24C 109.5 . . ?
H24B C24 H24C 109.5 . . ?
C20 C25 H25A 109.5 . . ?
C20 C25 H25B 109.5 . . ?
H25A C25 H25B 109.5 . . ?
C20 C25 H25C 109.5 . . ?
H25A C25 H25C 109.5 . . ?
H25B C25 H25C 109.5 . . ?
C21 C26 H26A 109.5 . . ?
C21 C26 H26B 109.5 . . ?
H26A C26 H26B 109.5 . . ?
C21 C26 H26C 109.5 . . ?
H26A C26 H26C 109.5 . . ?
H26B C26 H26C 109.5 . . ?
C22 C27 H27A 109.5 . . ?
C22 C27 H27B 109.5 . . ?
H27A C27 H27B 109.5 . . ?
C22 C27 H27C 109.5 . . ?
H27A C27 H27C 109.5 . . ?
H27B C27 H27C 109.5 . . ?
C23 C28 H28A 109.5 . . ?
C23 C28 H28B 109.5 . . ?
H28A C28 H28B 109.5 . . ?
C23 C28 H28C 109.5 . . ?
H28A C28 H28C 109.5 . . ?
H28B C28 H28C 109.5 . . ?
Cl2X C1X Cl1X 111.2(4) . . ?
Cl2X C1X H1X1 109.4 . . ?
Cl1X C1X H1X1 109.4 . . ?
Cl2X C1X H1X2 109.4 . . ?
Cl1X C1X H1X2 109.4 . . ?
H1X1 C1X H1X2 108.0 . . ?

loop_
_geom_bond_atom_site_label_1
_geom_bond_atom_site_label_2
_geom_bond_distance
_geom_bond_site_symmetry_2
_geom_bond_publ_flag
Rh1 C1 2.010(6) . ?
Rh1 N3 2.107(5) . ?
Rh1 C19 2.128(6) . ?
Rh1 C21 2.165(6) . ?
Rh1 C20 2.177(6) . ?
Rh1 C22 2.221(7) . ?
Rh1 C23 2.229(6) . ?
Rh1 Cl1 2.4055(17) . ?
Si1 O2 1.610(5) . ?
Si1 O3 1.620(5) . ?
Si1 O1 1.622(5) . ?
Si1 C15 1.842(6) . ?
O1 C16 1.426(7) . ?
N1 C1 1.366(7) . ?
N1 C2 1.396(7) . ?
N1 C4 1.419(7) . ?
C1 N2 1.348(7) . ?
N2 C3 1.385(8) . ?
N2 C13 1.464(7) . ?
O2 C17 1.384(7) . ?
C2 C3 1.332(8) . ?
C2 H2 0.9500 . ?
N3 C10 1.330(7) . ?
N3 C9 1.372(8) . ?
O3 C18 1.427(8) . ?
C3 H3 0.9500 . ?
C4 C5 1.361(9) . ?
C4 C9 1.417(8) . ?
C5 C6 1.393(9) . ?
C5 H5 0.9500 . ?
C6 C7 1.347(9) . ?
C6 H6 0.9500 . ?
C7 C8 1.402(9) . ?
C7 H7 0.9500 . ?
C8 C12 1.398(9) . ?
C8 C9 1.442(8) . ?
C10 C11 1.379(8) . ?
C10 H10 0.9500 . ?
C11 C12 1.350(9) . ?
C11 H11 0.9500 . ?
C12 H12 0.9500 . ?
C13 C14 1.517(8) . ?
C13 H13A 0.9900 . ?
C13 H13B 0.9900 . ?
C14 C15 1.513(8) . ?
C14 H14A 0.9900 . ?
C14 H14B 0.9900 . ?
C15 H15A 0.9900 . ?
C15 H15B 0.9900 . ?
C16 H16A 0.9800 . ?
C16 H16B 0.9800 . ?
C16 H16C 0.9800 . ?
C17 H17A 0.9800 . ?
C17 H17B 0.9800 . ?
C17 H17C 0.9800 . ?
C18 H18A 0.9800 . ?
C18 H18B 0.9800 . ?
C18 H18C 0.9800 . ?
C19 C20 1.442(9) . ?
C19 C23 1.443(9) . ?
C19 C24 1.489(9) . ?
C20 C21 1.414(9) . ?
C20 C25 1.489(9) . ?
C21 C22 1.449(9) . ?
C21 C26 1.502(9) . ?
C22 C23 1.383(10) . ?
C22 C27 1.517(10) . ?
C23 C28 1.479(9) . ?
C24 H24A 0.9800 . ?
C24 H24B 0.9800 . ?
C24 H24C 0.9800 . ?
C25 H25A 0.9800 . ?
C25 H25B 0.9800 . ?
C25 H25C 0.9800 . ?
C26 H26A 0.9800 . ?
C26 H26B 0.9800 . ?
C26 H26C 0.9800 . ?
C27 H27A 0.9800 . ?
C27 H27B 0.9800 . ?
C27 H27C 0.9800 . ?
C28 H28A 0.9800 . ?
C28 H28B 0.9800 . ?
C28 H28C 0.9800 . ?
C1X Cl2X 1.749(8) . ?
C1X Cl1X 1.758(7) . ?
C1X H1X1 0.9900 . ?
C1X H1X2 0.9900 . ?

loop_
_geom_torsion_atom_site_label_1
_geom_torsion_atom_site_label_2
_geom_torsion_atom_site_label_3
_geom_torsion_atom_site_label_4
_geom_torsion
_geom_torsion_site_symmetry_1
_geom_torsion_site_symmetry_2
_geom_torsion_site_symmetry_3
_geom_torsion_site_symmetry_4
_geom_torsion_publ_flag
O2 Si1 O1 C16 -176.9(5) . . . . ?
O3 Si1 O1 C16 -60.6(6) . . . . ?
C15 Si1 O1 C16 57.0(6) . . . . ?
C2 N1 C1 N2 -0.6(6) . . . . ?
C4 N1 C1 N2 -176.2(5) . . . . ?
C2 N1 C1 Rh1 -175.2(4) . . . . ?
C4 N1 C1 Rh1 9.2(8) . . . . ?
N1 C1 N2 C3 1.1(6) . . . . ?
Rh1 C1 N2 C3 175.0(4) . . . . ?
N1 C1 N2 C13 175.3(5) . . . . ?
Rh1 C1 N2 C13 -10.7(8) . . . . ?
O3 Si1 O2 C17 -156.0(6) . . . . ?
O1 Si1 O2 C17 -37.1(7) . . . . ?
C15 Si1 O2 C17 88.3(6) . . . . ?
C1 N1 C2 C3 -0.1(7) . . . . ?
C4 N1 C2 C3 175.6(5) . . . . ?
O2 Si1 O3 C18 61.9(6) . . . . ?
O1 Si1 O3 C18 -53.0(6) . . . . ?
C15 Si1 O3 C18 -175.9(6) . . . . ?
N1 C2 C3 N2 0.8(7) . . . . ?
C1 N2 C3 C2 -1.2(7) . . . . ?
C13 N2 C3 C2 -175.5(5) . . . . ?
C1 N1 C4 C5 -161.2(6) . . . . ?
C2 N1 C4 C5 23.8(8) . . . . ?
C1 N1 C4 C9 24.2(8) . . . . ?
C2 N1 C4 C9 -150.8(6) . . . . ?
C9 C4 C5 C6 1.9(9) . . . . ?
N1 C4 C5 C6 -172.7(5) . . . . ?
C4 C5 C6 C7 1.0(10) . . . . ?
C5 C6 C7 C8 -1.7(10) . . . . ?
C6 C7 C8 C12 174.9(6) . . . . ?
C6 C7 C8 C9 -0.5(9) . . . . ?
C10 N3 C9 C4 169.6(5) . . . . ?
Rh1 N3 C9 C4 -36.0(7) . . . . ?
C10 N3 C9 C8 -9.0(8) . . . . ?
Rh1 N3 C9 C8 145.4(4) . . . . ?
C5 C4 C9 N3 177.4(5) . . . . ?
N1 C4 C9 N3 -8.1(8) . . . . ?
C5 C4 C9 C8 -4.0(8) . . . . ?
N1 C4 C9 C8 170.5(5) . . . . ?
C12 C8 C9 N3 6.2(8) . . . . ?
C7 C8 C9 N3 -178.1(5) . . . . ?
C12 C8 C9 C4 -172.4(5) . . . . ?
C7 C8 C9 C4 3.3(8) . . . . ?
C9 N3 C10 C11 4.5(8) . . . . ?
Rh1 N3 C10 C11 -150.8(5) . . . . ?
N3 C10 C11 C12 3.0(9) . . . . ?
C10 C11 C12 C8 -5.7(9) . . . . ?
C7 C8 C12 C11 -174.2(6) . . . . ?
C9 C8 C12 C11 1.2(9) . . . . ?
C1 N2 C13 C14 -101.6(6) . . . . ?
C3 N2 C13 C14 71.9(7) . . . . ?
N2 C13 C14 C15 -178.6(5) . . . . ?
C13 C14 C15 Si1 -173.9(4) . . . . ?
O2 Si1 C15 C14 -52.9(6) . . . . ?
O3 Si1 C15 C14 -170.3(5) . . . . ?
O1 Si1 C15 C14 68.2(6) . . . . ?
C23 C19 C20 C21 -6.6(7) . . . . ?
C24 C19 C20 C21 -178.6(6) . . . . ?
Rh1 C19 C20 C21 60.2(4) . . . . ?
C23 C19 C20 C25 172.5(6) . . . . ?
C24 C19 C20 C25 0.4(10) . . . . ?
Rh1 C19 C20 C25 -120.8(6) . . . . ?
C23 C19 C20 Rh1 -66.8(4) . . . . ?
C24 C19 C20 Rh1 121.2(6) . . . . ?
C19 C20 C21 C22 5.2(7) . . . . ?
C25 C20 C21 C22 -173.9(6) . . . . ?
Rh1 C20 C21 C22 64.2(4) . . . . ?
C19 C20 C21 C26 178.5(6) . . . . ?
C25 C20 C21 C26 -0.6(10) . . . . ?
Rh1 C20 C21 C26 -122.6(6) . . . . ?
C19 C20 C21 Rh1 -59.0(4) . . . . ?
C25 C20 C21 Rh1 122.0(6) . . . . ?
C20 C21 C22 C23 -1.8(7) . . . . ?
C26 C21 C22 C23 -175.2(6) . . . . ?
Rh1 C21 C22 C23 61.5(5) . . . . ?
C20 C21 C22 C27 178.5(6) . . . . ?
C26 C21 C22 C27 5.1(10) . . . . ?
Rh1 C21 C22 C27 -118.2(6) . . . . ?
C20 C21 C22 Rh1 -63.3(4) . . . . ?
C26 C21 C22 Rh1 123.3(6) . . . . ?
C21 C22 C23 C19 -2.4(7) . . . . ?
C27 C22 C23 C19 177.3(6) . . . . ?
Rh1 C22 C23 C19 56.9(4) . . . . ?
C21 C22 C23 C28 177.3(6) . . . . ?
C27 C22 C23 C28 -3.0(11) . . . . ?
Rh1 C22 C23 C28 -123.4(6) . . . . ?
C21 C22 C23 Rh1 -59.2(4) . . . . ?
C27 C22 C23 Rh1 120.4(7) . . . . ?
C20 C19 C23 C22 5.6(7) . . . . ?
C24 C19 C23 C22 177.4(6) . . . . ?
Rh1 C19 C23 C22 -59.7(5) . . . . ?
C20 C19 C23 C28 -174.1(6) . . . . ?
C24 C19 C23 C28 -2.3(10) . . . . ?
Rh1 C19 C23 C28 120.6(6) . . . . ?
C20 C19 C23 Rh1 65.3(4) . . . . ?
C24 C19 C23 Rh1 -122.9(6) . . . . ?
